data_4327262
loop_
_publ_author_name
'Hirofumi Nakamura'
'Yukinari Sunatsuki'
'Masaaki Kojima'
'Naohide Matsumoto'

_publ_contact_author_email kojima@cc.okayama-u.ac.jp
_publ_contact_author_fax +81-86-251-7842
_publ_contact_author_name 'Masaaki KOJIMA'
_publ_contact_author_phone +81-86-251-7842
_publ_section_title
;
 Chiral Recognition and Conglomerate Crystallization Induced by
 Self-Organization of Cobalt(III) Complexes of a Tripodal Ligand
 Containing Three Imidazole Groups
;
_journal_name_full 'Inorganic Chemistry'
_journal_page_first 8170
_journal_page_last 8181
_journal_paper_doi 10.1021/ic070286+
_journal_volume 46
_journal_year 2007
_chemical_formula_moiety 'C18 H29.50 Co F9 N10 O3.50 P1.50 '
_chemical_formula_sum 'C18 H29.5 Co F9 N10 O3.5 P1.5'
_chemical_formula_weight 718.38
_space_group_IT_number 15
_symmetry_cell_setting monoclinic
_symmetry_Int_Tables_number 15
_symmetry_space_group_name_Hall '-C 2yc'
_symmetry_space_group_name_H-M 'C 1 2/c 1'
_cell_angle_alpha 90.0000
_cell_angle_beta 91.545(8)
_cell_angle_gamma 90.0000
_cell_formula_units_Z 8
_cell_length_a 25.096(6)
_cell_length_b 13.469(4)
_cell_length_c 17.884(4)
_cell_measurement_reflns_used 20380
_cell_measurement_temperature 296.1
_cell_measurement_theta_max 27.9
_cell_measurement_theta_min 3.0
_cell_volume 6043(3)
_computing_cell_refinement PROCESS-AUTO
_computing_data_collection PROCESS-AUTO
_computing_data_reduction CrystalStructure
_computing_publication_material 'CrystalStructure 3.7.0'
_computing_structure_refinement CRYSTALS
_diffrn_detector_area_resol_mean 10.00
_diffrn_measured_fraction_theta_full 0.997
_diffrn_measured_fraction_theta_max 0.997
_diffrn_measurement_device_type 'Rigaku RAXIS-RAPID'
_diffrn_measurement_method \w
_diffrn_radiation_type 'Mo K\a'
_diffrn_radiation_wavelength 0.71075
_diffrn_reflns_av_R_equivalents 0.072
_diffrn_reflns_limit_h_max 32
_diffrn_reflns_limit_h_min -32
_diffrn_reflns_limit_k_max 17
_diffrn_reflns_limit_k_min -17
_diffrn_reflns_limit_l_max 21
_diffrn_reflns_limit_l_min -23
_diffrn_reflns_number 29745
_diffrn_reflns_theta_full 27.48
_diffrn_reflns_theta_max 27.48
_exptl_absorpt_coefficient_mu 0.745
_exptl_absorpt_correction_T_max 0.928
_exptl_absorpt_correction_T_min 0.520
_exptl_absorpt_correction_type multi-scan
_exptl_absorpt_process_details
;
    Higashi, T. (1995). Program for Absorption Correction.
    Rigaku Corporation, Tokyo, Japan.
;
_exptl_crystal_colour unknown
_exptl_crystal_density_diffrn 1.579
_exptl_crystal_description unknown
_exptl_crystal_F_000 2928.00
_exptl_crystal_size_max 0.35
_exptl_crystal_size_mid 0.15
_exptl_crystal_size_min 0.10
_refine_diff_density_max 1.15
_refine_diff_density_min -0.82
_refine_ls_extinction_method none
_refine_ls_goodness_of_fit_ref 1.078
_refine_ls_hydrogen_treatment refall
_refine_ls_number_parameters 448
_refine_ls_number_reflns 6922
_refine_ls_R_factor_gt 0.0662
_refine_ls_shift/su_max 0.0000
_refine_ls_structure_factor_coef Fsqd
_refine_ls_weighting_details 'w = 1/[0.0016Fo^2^ + 1.0000\s(Fo^2^) + 0.5000]/(4Fo^2^)'
_refine_ls_weighting_scheme calc
_refine_ls_wR_factor_ref 0.1852
_reflns_number_gt 4006
_reflns_number_total 6922
_reflns_threshold_expression F^2^>2.0\s(F^2^)
_cod_data_source_file ic0702862B2B-file001_5.cif
_cod_data_source_block '_050705'
_cod_original_formula_sum 'C18 H29.50 Co F9 N10 O3.50 P1.50 '
_cod_database_code 4327262

loop_
_symmetry_equiv_pos_site_id
_symmetry_equiv_pos_as_xyz
1 +X,+Y,+Z
2 -X,+Y,1/2-Z
3 -X,-Y,-Z
4 +X,-Y,1/2+Z
5 1/2+X,1/2+Y,+Z
6 1/2-X,1/2+Y,1/2-Z
7 1/2-X,1/2-Y,-Z
8 1/2+X,1/2-Y,1/2+Z

loop_
_atom_site_label
_atom_site_type_symbol
_atom_site_fract_x
_atom_site_fract_y
_atom_site_fract_z
_atom_site_U_iso_or_equiv
_atom_site_adp_type
_atom_site_occupancy
_atom_site_symmetry_multiplicity
_atom_site_calc_flag
_atom_site_refinement_flags
Co(1) Co 0.33632(2) 0.04286(4) 0.56294(2) 0.03353(13) Uani 1.00 1 d .
P(1) P 0.33931(6) -0.37537(13) 0.67321(11) 0.0815(5) Uani 1.00 1 d .
P(2) P 0.53656(13) 0.2765(3) 0.6489(2) 0.0955(13) Uani 0.50 1 d P
F(1) F 0.3262(2) -0.4575(4) 0.6142(3) 0.163(2) Uani 1.00 1 d .
F(2) F 0.3514(3) -0.2902(4) 0.7280(3) 0.207(3) Uani 1.00 1 d .
F(3) F 0.3693(4) -0.4452(4) 0.7209(4) 0.252(4) Uani 1.00 1 d .
F(4) F 0.3892(3) -0.3491(8) 0.6372(5) 0.261(4) Uani 1.00 1 d .
F(5) F 0.3171(5) -0.3033(5) 0.6126(5) 0.262(4) Uani 1.00 1 d .
F(6) F 0.2875(2) -0.3857(11) 0.7000(5) 0.348(6) Uani 1.00 1 d .
F(7) F 0.5901(4) 0.2811(13) 0.6192(10) 0.208(7) Uani 0.50 1 d P
F(8) F 0.5578(9) 0.2119(12) 0.7063(9) 0.266(9) Uani 0.50 1 d P
F(9) F 0.5235(3) 0.1821(10) 0.6040(7) 0.175(5) Uani 0.50 1 d P
F(10) F 0.5537(5) 0.3691(11) 0.6937(9) 0.211(6) Uani 0.50 1 d P
F(11) F 0.5318(12) 0.3318(18) 0.5779(14) 0.338(15) Uani 0.50 1 d P
F(12) F 0.4820(3) 0.305(2) 0.6556(11) 0.395(12) Uani 0.50 1 d P
O(1) O 0.3867(8) 0.3811(17) 0.4183(15) 0.517(15) Uani 1.00 1 d .
O(2) O 0.4172(11) 0.501(2) 0.0144(13) 0.59(2) Uani 1.00 1 d .
O(3) O 0.5313(9) 0.334(2) 0.1966(15) 0.57(2) Uani 1.00 1 d .
O(4) O 0.5118(12) 0.3476(17) 0.068(2) 0.365(19) Uani 0.50 1 d P
N(1) N 0.34484(16) 0.0586(3) 0.3718(2) 0.0602(13) Uani 1.00 1 d .
N(2) N 0.27567(12) 0.0879(2) 0.50148(16) 0.0383(8) Uani 1.00 1 d .
N(3) N 0.28224(12) -0.0303(2) 0.61224(17) 0.0390(9) Uani 1.00 1 d .
N(4) N 0.22547(14) -0.1173(3) 0.6760(2) 0.0533(11) Uani 1.00 1 d .
N(5) N 0.35068(12) -0.0757(2) 0.50324(17) 0.0409(9) Uani 1.00 1 d .
N(6) N 0.39292(12) -0.0093(2) 0.62463(17) 0.0388(8) Uani 1.00 1 d .
N(7) N 0.46000(12) -0.0544(3) 0.69844(19) 0.0487(10) Uani 1.00 1 d .
N(8) N 0.38858(12) 0.1288(2) 0.51721(17) 0.0426(9) Uani 1.00 1 d .
N(9) N 0.32751(12) 0.1540(2) 0.62634(16) 0.0369(8) Uani 1.00 1 d .
N(10) N 0.31470(14) 0.2733(3) 0.70967(19) 0.0525(11) Uani 1.00 1 d .
C(1) C 0.29519(19) 0.1115(4) 0.3672(2) 0.0554(13) Uani 1.00 1 d .
C(2) C 0.27781(17) 0.1602(3) 0.4399(2) 0.0444(11) Uani 1.00 1 d .
C(3) C 0.23021(16) 0.0547(3) 0.5212(2) 0.0441(11) Uani 1.00 1 d .
C(4) C 0.23172(16) -0.0136(3) 0.5828(2) 0.0443(11) Uani 1.00 1 d .
C(5) C 0.27750(18) -0.0925(3) 0.6689(2) 0.0455(11) Uani 1.00 1 d .
C(6) C 0.19702(18) -0.0673(4) 0.6233(2) 0.0549(13) Uani 1.00 1 d .
C(7) C 0.3455(2) -0.0476(4) 0.3663(2) 0.0671(16) Uani 1.00 1 d .
C(8) C 0.3227(2) -0.1042(4) 0.4327(2) 0.0564(14) Uani 1.00 1 d .
C(9) C 0.38580(17) -0.1332(3) 0.5323(2) 0.0452(11) Uani 1.00 1 d .
C(10) C 0.41188(16) -0.0988(3) 0.5995(2) 0.0426(11) Uani 1.00 1 d .
C(11) C 0.42286(16) 0.0155(3) 0.6834(2) 0.0438(11) Uani 1.00 1 d .
C(12) C 0.45326(17) -0.1270(3) 0.6457(2) 0.0485(12) Uani 1.00 1 d .
C(13) C 0.3939(2) 0.1129(5) 0.3796(2) 0.0679(16) Uani 1.00 1 d .
C(14) C 0.42286(18) 0.1016(4) 0.4547(2) 0.0561(14) Uani 1.00 1 d .
C(15) C 0.39540(17) 0.2127(3) 0.5504(2) 0.0468(12) Uani 1.00 1 d .
C(16) C 0.36142(16) 0.2315(3) 0.6112(2) 0.0422(11) Uani 1.00 1 d .
C(17) C 0.30039(16) 0.1820(3) 0.6858(2) 0.0402(10) Uani 1.00 1 d .
C(18) C 0.35354(19) 0.3038(3) 0.6641(2) 0.0519(13) Uani 1.00 1 d .
H(1) H 0.2116 -0.1621 0.7117 0.064 Uiso 0.50 1 c R
H(2) H 0.4860 -0.0533 0.7381 0.058 Uiso 0.50 1 c R
H(3) H 0.3004 0.3088 0.7504 0.063 Uiso 0.50 1 c R
H(4) H 0.2984 0.1621 0.3306 0.066 Uiso 1.00 1 c R
H(5) H 0.2681 0.0661 0.3516 0.066 Uiso 1.00 1 c R
H(6) H 0.2434 0.1884 0.4321 0.053 Uiso 1.00 1 c R
H(7) H 0.3025 0.2110 0.4533 0.053 Uiso 1.00 1 c R
H(8) H 0.1978 0.0738 0.4966 0.053 Uiso 1.00 1 c R
H(9) H 0.3062 -0.1157 0.6999 0.055 Uiso 1.00 1 c R
H(10) H 0.1594 -0.0689 0.6158 0.066 Uiso 1.00 1 c R
H(11) H 0.3253 -0.0658 0.3227 0.080 Uiso 1.00 1 c R
H(12) H 0.3815 -0.0678 0.3610 0.080 Uiso 1.00 1 c R
H(13) H 0.3269 -0.1735 0.4249 0.067 Uiso 1.00 1 c R
H(14) H 0.2859 -0.0891 0.4363 0.067 Uiso 1.00 1 c R
H(15) H 0.3942 -0.1954 0.5106 0.054 Uiso 1.00 1 c R
H(16) H 0.4187 0.0747 0.7115 0.053 Uiso 1.00 1 c R
H(17) H 0.4735 -0.1863 0.6420 0.058 Uiso 1.00 1 c R
H(18) H 0.4170 0.0914 0.3417 0.082 Uiso 1.00 1 c R
H(19) H 0.3858 0.1812 0.3727 0.082 Uiso 1.00 1 c R
H(20) H 0.4533 0.1434 0.4559 0.068 Uiso 1.00 1 c R
H(21) H 0.4338 0.0344 0.4603 0.068 Uiso 1.00 1 c R
H(22) H 0.4217 0.2589 0.5354 0.056 Uiso 1.00 1 c R
H(23) H 0.2741 0.1422 0.7087 0.048 Uiso 1.00 1 c R
H(24) H 0.3722 0.3651 0.6677 0.062 Uiso 1.00 1 c R

loop_
_atom_site_aniso_label
_atom_site_aniso_U_11
_atom_site_aniso_U_22
_atom_site_aniso_U_33
_atom_site_aniso_U_12
_atom_site_aniso_U_13
_atom_site_aniso_U_23
Co(1) 0.0364(2) 0.0407(3) 0.0234(2) 0.0005(2) -0.00126(18) -0.0011(2)
P(1) 0.0826(10) 0.0586(10) 0.1034(12) -0.0055(8) 0.0055(9) -0.0070(9)
P(2) 0.0656(19) 0.114(3) 0.106(2) 0.007(2) -0.0146(18) -0.015(2)
F(1) 0.238(6) 0.099(3) 0.149(4) -0.020(4) -0.038(4) -0.037(3)
F(2) 0.288(8) 0.140(5) 0.190(5) 0.029(5) -0.083(5) -0.093(4)
F(3) 0.384(12) 0.110(4) 0.252(8) 0.022(6) -0.182(8) 0.028(5)
F(4) 0.203(7) 0.288(11) 0.296(10) -0.097(7) 0.098(8) -0.020(9)
F(5) 0.393(14) 0.125(5) 0.259(9) 0.029(7) -0.148(10) 0.020(6)
F(6) 0.142(5) 0.64(2) 0.265(9) -0.118(9) 0.125(6) -0.209(12)
F(7) 0.116(7) 0.224(16) 0.289(18) -0.073(9) 0.060(10) -0.127(14)
F(8) 0.41(2) 0.169(15) 0.210(15) -0.001(15) -0.109(17) 0.064(12)
F(9) 0.094(6) 0.196(12) 0.235(13) -0.026(7) -0.004(7) -0.111(11)
F(10) 0.163(10) 0.191(13) 0.275(15) 0.035(9) -0.076(10) -0.142(12)
F(11) 0.40(3) 0.29(2) 0.33(2) 0.07(2) 0.02(2) 0.16(2)
F(12) 0.056(5) 0.76(4) 0.36(2) 0.030(13) -0.022(9) -0.39(2)
O(1) 0.50(2) 0.50(3) 0.57(3) 0.27(2) 0.22(2) 0.36(3)
O(2) 0.54(3) 0.84(6) 0.39(2) -0.08(3) 0.15(2) 0.15(3)
O(3) 0.46(3) 0.71(4) 0.54(4) -0.22(3) -0.08(2) -0.19(3)
O(4) 0.34(3) 0.17(2) 0.60(5) 0.06(2) 0.21(4) -0.02(2)
N(1) 0.061(2) 0.077(3) 0.0420(19) 0.000(2) 0.0025(18) -0.005(2)
N(2) 0.0436(17) 0.047(2) 0.0240(13) -0.0025(15) -0.0025(13) 0.0037(13)
N(3) 0.0429(16) 0.043(2) 0.0307(14) 0.0000(15) -0.0013(13) 0.0062(14)
N(4) 0.059(2) 0.056(2) 0.0451(18) -0.0105(19) 0.0037(17) 0.0147(18)
N(5) 0.0452(17) 0.045(2) 0.0325(15) -0.0000(15) -0.0035(14) -0.0065(14)
N(6) 0.0377(16) 0.048(2) 0.0303(14) 0.0027(15) -0.0049(13) -0.0013(14)
N(7) 0.0371(16) 0.068(2) 0.0405(17) 0.0022(17) -0.0060(14) 0.0034(18)
N(8) 0.0417(17) 0.055(2) 0.0312(15) -0.0013(16) 0.0056(13) -0.0014(15)
N(9) 0.0407(16) 0.042(2) 0.0275(14) 0.0011(14) -0.0016(13) -0.0016(13)
N(10) 0.057(2) 0.060(2) 0.0404(18) 0.0136(19) -0.0013(17) -0.0150(18)
C(1) 0.059(2) 0.081(3) 0.0260(17) 0.001(2) -0.0015(18) 0.007(2)
C(2) 0.048(2) 0.054(2) 0.0310(18) 0.006(2) 0.0016(17) 0.0124(18)
C(3) 0.0402(19) 0.058(3) 0.0340(18) 0.0008(19) -0.0024(16) 0.0061(18)
C(4) 0.044(2) 0.051(2) 0.0379(19) -0.0050(19) -0.0028(17) 0.0087(18)
C(5) 0.056(2) 0.043(2) 0.038(2) -0.001(2) 0.0001(18) 0.0091(18)
C(6) 0.045(2) 0.066(3) 0.055(2) -0.011(2) 0.002(2) 0.009(2)
C(7) 0.075(3) 0.093(4) 0.033(2) 0.013(3) -0.007(2) -0.023(2)
C(8) 0.066(2) 0.060(3) 0.042(2) 0.004(2) -0.016(2) -0.021(2)
C(9) 0.049(2) 0.044(2) 0.043(2) 0.000(2) 0.0004(18) -0.0084(19)
C(10) 0.043(2) 0.045(2) 0.0395(19) 0.0028(18) 0.0011(17) -0.0028(18)
C(11) 0.044(2) 0.052(3) 0.0349(18) 0.0004(19) -0.0038(17) -0.0032(17)
C(12) 0.045(2) 0.050(2) 0.050(2) 0.007(2) -0.0024(19) 0.004(2)
C(13) 0.059(2) 0.111(5) 0.035(2) -0.007(2) 0.015(2) -0.004(2)
C(14) 0.047(2) 0.084(4) 0.038(2) -0.002(2) 0.0106(18) -0.006(2)
C(15) 0.042(2) 0.052(3) 0.046(2) -0.009(2) 0.0026(18) 0.001(2)
C(16) 0.044(2) 0.042(2) 0.040(2) -0.0014(18) -0.0012(17) -0.0011(18)
C(17) 0.047(2) 0.047(2) 0.0266(16) 0.0102(18) 0.0017(16) -0.0009(16)
C(18) 0.058(2) 0.044(2) 0.053(2) 0.003(2) -0.008(2) -0.011(2)

loop_
_atom_type_symbol
_atom_type_description
_atom_type_scat_dispersion_real
_atom_type_scat_dispersion_imag
_atom_type_scat_source
C C 0.003 0.002
;
International Tables for Crystallography
(1992, Vol. C, Tables 4.2.6.8 and 6.1.1.4)
;
H H 0.000 0.000
;
International Tables for Crystallography
(1992, Vol. C, Table 6.1.1.4)
;
O O 0.011 0.006
;
International Tables for Crystallography
(1992, Vol. C, Tables 4.2.6.8 and 6.1.1.4)
;
N N 0.006 0.003
;
International Tables for Crystallography
(1992, Vol. C, Tables 4.2.6.8 and 6.1.1.4)
;
F F 0.017 0.010
;
International Tables for Crystallography
(1992, Vol. C, Tables 4.2.6.8 and 6.1.1.4)
;
P P 0.102 0.094
;
International Tables for Crystallography
(1992, Vol. C, Tables 4.2.6.8 and 6.1.1.4)
;
Co Co 0.349 0.972
;
International Tables for Crystallography
(1992, Vol. C, Tables 4.2.6.8 and 6.1.1.4)
;

loop_
_geom_angle_atom_site_label_1
_geom_angle_atom_site_label_2
_geom_angle_atom_site_label_3
_geom_angle
N(2) Co(1) N(3) 82.38(13)
N(2) Co(1) N(5) 95.66(13)
N(2) Co(1) N(6) 176.02(15)
N(2) Co(1) N(8) 95.89(13)
N(2) Co(1) N(9) 89.40(13)
N(3) Co(1) N(5) 88.55(14)
N(3) Co(1) N(6) 94.02(13)
N(3) Co(1) N(8) 174.45(15)
N(3) Co(1) N(9) 92.03(14)
N(5) Co(1) N(6) 82.53(14)
N(5) Co(1) N(8) 96.88(14)
N(5) Co(1) N(9) 174.94(13)
N(6) Co(1) N(8) 87.86(14)
N(6) Co(1) N(9) 92.41(14)
N(8) Co(1) N(9) 82.66(14)
F(1) P(1) F(2) 176.9(3)
F(1) P(1) F(3) 91.9(3)
F(1) P(1) F(4) 92.3(4)
F(1) P(1) F(5) 84.6(3)
F(1) P(1) F(6) 88.9(5)
F(2) P(1) F(3) 91.0(4)
F(2) P(1) F(4) 86.8(5)
F(2) P(1) F(5) 92.3(4)
F(2) P(1) F(6) 91.5(6)
F(3) P(1) F(4) 88.8(5)
F(3) P(1) F(5) 168.7(6)
F(3) P(1) F(6) 101.8(6)
F(4) P(1) F(5) 80.6(6)
F(4) P(1) F(6) 169.3(7)
F(5) P(1) F(6) 88.9(6)
F(7) P(2) F(8) 87.6(11)
F(7) P(2) F(9) 91.7(8)
F(7) P(2) F(10) 84.7(8)
F(7) P(2) F(11) 73.6(14)
F(7) P(2) F(12) 155.7(12)
F(8) P(2) F(9) 86.7(8)
F(8) P(2) F(10) 91.5(9)
F(8) P(2) F(11) 160.2(15)
F(8) P(2) F(12) 116.2(13)
F(9) P(2) F(10) 176.0(6)
F(9) P(2) F(11) 87.5(11)
F(9) P(2) F(12) 94.4(11)
F(10) P(2) F(11) 93.1(11)
F(10) P(2) F(12) 89.6(11)
F(11) P(2) F(12) 83.1(15)
C(1) N(1) C(7) 120.2(4)
C(1) N(1) C(13) 119.6(4)
C(7) N(1) C(13) 120.2(4)
Co(1) N(2) C(2) 125.7(2)
Co(1) N(2) C(3) 115.0(2)
C(2) N(2) C(3) 119.1(3)
Co(1) N(3) C(4) 113.4(2)
Co(1) N(3) C(5) 139.4(2)
C(4) N(3) C(5) 107.2(3)
C(5) N(4) C(6) 107.7(3)
Co(1) N(5) C(8) 125.9(2)
Co(1) N(5) C(9) 114.1(2)
C(8) N(5) C(9) 119.9(3)
Co(1) N(6) C(10) 113.1(2)
Co(1) N(6) C(11) 140.0(3)
C(10) N(6) C(11) 106.7(3)
C(11) N(7) C(12) 106.9(3)
Co(1) N(8) C(14) 125.7(3)
Co(1) N(8) C(15) 114.3(2)
C(14) N(8) C(15) 119.7(3)
Co(1) N(9) C(16) 113.5(2)
Co(1) N(9) C(17) 140.5(3)
C(16) N(9) C(17) 105.9(3)
C(17) N(10) C(18) 106.1(3)
N(1) C(1) C(2) 115.5(3)
N(2) C(2) C(1) 111.7(3)
N(2) C(3) C(4) 115.4(3)
N(3) C(4) C(3) 113.8(3)
N(3) C(4) C(6) 107.8(3)
C(3) C(4) C(6) 138.4(3)
N(3) C(5) N(4) 109.6(3)
N(4) C(6) C(4) 107.7(3)
N(1) C(7) C(8) 115.9(4)
N(5) C(8) C(7) 110.6(4)
N(5) C(9) C(10) 116.3(4)
N(6) C(10) C(9) 113.8(3)
N(6) C(10) C(12) 108.1(3)
C(9) C(10) C(12) 138.0(4)
N(6) C(11) N(7) 111.0(3)
N(7) C(12) C(10) 107.3(4)
N(1) C(13) C(14) 115.2(4)
N(8) C(14) C(13) 111.7(3)
N(8) C(15) C(16) 115.7(4)
N(9) C(16) C(15) 113.7(3)
N(9) C(16) C(18) 107.5(3)
C(15) C(16) C(18) 138.7(4)
N(9) C(17) N(10) 111.9(3)
N(10) C(18) C(16) 108.6(4)
C(5) N(4) H(1) 126.2
C(6) N(4) H(1) 126.2
C(11) N(7) H(2) 126.5
C(12) N(7) H(2) 126.6
C(17) N(10) H(3) 126.9
C(18) N(10) H(3) 127.0
N(1) C(1) H(4) 107.7
N(1) C(1) H(5) 108.1
C(2) C(1) H(4) 108.0
C(2) C(1) H(5) 107.9
H(4) C(1) H(5) 109.5
N(2) C(2) H(6) 108.8
N(2) C(2) H(7) 109.0
C(1) C(2) H(6) 109.0
C(1) C(2) H(7) 108.9
H(6) C(2) H(7) 109.5
N(2) C(3) H(8) 122.3
C(4) C(3) H(8) 122.3
N(3) C(5) H(9) 125.0
N(4) C(5) H(9) 125.4
N(4) C(6) H(10) 126.3
C(4) C(6) H(10) 126.0
N(1) C(7) H(11) 107.9
N(1) C(7) H(12) 107.8
C(8) C(7) H(11) 107.6
C(8) C(7) H(12) 108.0
H(11) C(7) H(12) 109.4
N(5) C(8) H(13) 109.2
N(5) C(8) H(14) 109.1
C(7) C(8) H(13) 109.1
C(7) C(8) H(14) 109.2
H(13) C(8) H(14) 109.5
N(5) C(9) H(15) 121.8
C(10) C(9) H(15) 121.9
N(6) C(11) H(16) 124.5
N(7) C(11) H(16) 124.6
N(7) C(12) H(17) 126.3
C(10) C(12) H(17) 126.3
N(1) C(13) H(18) 108.4
N(1) C(13) H(19) 107.6
C(14) C(13) H(18) 108.2
C(14) C(13) H(19) 108.0
H(18) C(13) H(19) 109.5
N(8) C(14) H(20) 108.7
N(8) C(14) H(21) 109.2
C(13) C(14) H(20) 109.1
C(13) C(14) H(21) 108.7
H(20) C(14) H(21) 109.5
N(8) C(15) H(22) 122.0
C(16) C(15) H(22) 122.3
N(9) C(17) H(23) 124.0
N(10) C(17) H(23) 124.1
N(10) C(18) H(24) 125.9
C(16) C(18) H(24) 125.6

loop_
_geom_bond_atom_site_label_1
_geom_bond_atom_site_label_2
_geom_bond_distance
Co(1) N(2) 1.950(3)
Co(1) N(3) 1.912(3)
Co(1) N(5) 1.959(3)
Co(1) N(6) 1.909(3)
Co(1) N(8) 1.946(3)
Co(1) N(9) 1.894(3)
P(1) F(1) 1.558(5)
P(1) F(2) 1.534(6)
P(1) F(3) 1.463(8)
P(1) F(4) 1.467(9)
P(1) F(5) 1.548(9)
P(1) F(6) 1.405(8)
P(2) F(7) 1.460(13)
P(2) F(8) 1.437(18)
P(2) F(9) 1.535(14)
P(2) F(10) 1.537(16)
P(2) F(11) 1.48(2)
P(2) F(12) 1.432(13)
N(1) C(1) 1.435(6)
N(1) C(7) 1.434(8)
N(1) C(13) 1.435(7)
N(2) C(2) 1.472(5)
N(2) C(3) 1.284(5)
N(3) C(4) 1.378(5)
N(3) C(5) 1.322(5)
N(4) C(5) 1.357(5)
N(4) C(6) 1.348(6)
N(5) C(8) 1.478(5)
N(5) C(9) 1.274(5)
N(6) C(10) 1.376(5)
N(6) C(11) 1.319(5)
N(7) C(11) 1.347(5)
N(7) C(12) 1.365(6)
N(8) C(14) 1.476(5)
N(8) C(15) 1.286(6)
N(9) C(16) 1.378(5)
N(9) C(17) 1.333(4)
N(10) C(17) 1.347(6)
N(10) C(18) 1.351(6)
C(1) C(2) 1.530(5)
C(3) C(4) 1.435(6)
C(4) C(6) 1.356(6)
C(7) C(8) 1.536(6)
C(9) C(10) 1.430(5)
C(10) C(12) 1.363(5)
C(13) C(14) 1.517(5)
C(15) C(16) 1.423(5)
C(16) C(18) 1.376(6)
N(4) H(1) 0.950
N(7) H(2) 0.950
N(10) H(3) 0.950
C(1) H(4) 0.950
C(1) H(5) 0.950
C(2) H(6) 0.950
C(2) H(7) 0.950
C(3) H(8) 0.950
C(5) H(9) 0.950
C(6) H(10) 0.950
C(7) H(11) 0.950
C(7) H(12) 0.950
C(8) H(13) 0.950
C(8) H(14) 0.950
C(9) H(15) 0.950
C(11) H(16) 0.950
C(12) H(17) 0.950
C(13) H(18) 0.950
C(13) H(19) 0.950
C(14) H(20) 0.950
C(14) H(21) 0.950
C(15) H(22) 0.950
C(17) H(23) 0.950
C(18) H(24) 0.950

loop_
_geom_contact_atom_site_label_1
_geom_contact_atom_site_label_2
_geom_contact_distance
_geom_contact_site_symmetry_2
P(2) F(12) 3.56(2) 65602
F(1) O(2) 2.99(2) 55504
F(1) C(3) 3.066(7) 54607
F(1) C(18) 3.402(7) 54501
F(2) O(3) 3.26(2) 65603
F(2) C(5) 3.398(8) .
F(3) F(10) 3.489(17) 64602
F(3) O(3) 3.23(2) 65603
F(3) C(18) 3.549(8) 54501
F(4) O(2) 3.10(3) 55504
F(4) O(3) 3.54(2) 65603
F(4) O(4) 3.35(3) 55504
F(4) C(9) 3.460(11) .
F(4) C(10) 3.487(11) .
F(4) C(12) 3.398(11) .
F(5) C(5) 3.181(9) .
F(5) C(9) 3.227(10) .
F(6) C(8) 3.598(9) 54607
F(6) C(17) 3.179(10) 54606
F(7) C(6) 3.371(15) 55505
F(7) C(7) 3.542(17) 65603
F(7) C(8) 3.381(16) 65603
F(7) C(9) 3.430(18) 65603
F(8) F(8) 3.33(3) 65602
F(8) F(12) 2.97(2) 65602
F(8) N(10) 3.59(2) 65602
F(8) C(7) 3.56(2) 65603
F(8) C(11) 3.328(17) 65602
F(8) C(18) 3.40(2) 65602
F(9) C(9) 3.443(12) 65603
F(9) C(15) 3.356(10) .
F(10) F(3) 3.489(16) 66602
F(10) F(10) 3.41(2) 65602
F(10) F(12) 2.99(2) 65602
F(10) C(18) 3.512(15) 65602
F(11) O(2) 3.11(4) 65502
F(11) O(4) 2.81(5) 65502
F(12) P(2) 3.56(2) 65602
F(12) F(8) 2.97(2) 65602
F(12) F(10) 2.99(2) 65602
F(12) F(12) 3.47(2) 65602
F(12) C(15) 3.098(18) .
F(12) C(16) 3.262(14) .
F(12) C(18) 3.231(10) .
O(1) O(2) 2.44(3) 56504
O(1) O(3) 3.02(3) 65502
O(1) O(4) 2.59(3) 65502
O(1) C(3) 3.27(2) 55607
O(1) C(4) 3.47(2) 55607
O(1) C(6) 3.34(2) 55607
O(1) C(15) 3.28(2) .
O(2) F(1) 2.99(2) 55404
O(2) F(4) 3.10(3) 55404
O(2) F(11) 3.11(4) 65502
O(2) O(1) 2.44(3) 56404
O(2) O(4) 3.27(4) .
O(2) O(4) 3.10(4) 66503
O(3) F(2) 3.26(2) 65603
O(3) F(3) 3.23(2) 65603
O(3) F(4) 3.54(2) 65603
O(3) O(1) 3.02(3) 65502
O(3) O(3) 2.50(3) 65502
O(3) O(4) 2.34(5) .
O(3) C(12) 3.51(2) 55404
O(4) F(4) 3.35(3) 55404
O(4) F(11) 2.81(5) 65502
O(4) O(1) 2.59(3) 65502
O(4) O(2) 3.27(4) .
O(4) O(2) 3.10(4) 66503
O(4) O(3) 2.34(5) .
N(4) N(10) 2.734(5) 54606
N(7) N(7) 2.689(4) 65602
N(10) F(8) 3.59(2) 65602
N(10) N(4) 2.734(5) 55606
N(10) C(1) 3.421(6) 55607
C(1) N(10) 3.421(6) 55607
C(1) C(5) 3.572(5) 55404
C(2) C(2) 3.547(6) 55607
C(3) F(1) 3.066(7) 54607
C(3) O(1) 3.27(2) 55607
C(4) O(1) 3.47(2) 55607
C(5) F(2) 3.398(8) .
C(5) F(5) 3.181(9) .
C(5) C(1) 3.572(5) 55504
C(6) F(7) 3.371(15) 44505
C(6) O(1) 3.34(2) 55607
C(7) F(7) 3.542(17) 65603
C(7) F(8) 3.56(2) 65603
C(8) F(6) 3.598(9) 54607
C(8) F(7) 3.381(16) 65603
C(9) F(4) 3.460(11) .
C(9) F(5) 3.227(10) .
C(9) F(7) 3.430(18) 65603
C(9) F(9) 3.443(12) 65603
C(10) F(4) 3.487(11) .
C(11) F(8) 3.328(17) 65602
C(12) F(4) 3.398(11) .
C(12) O(3) 3.51(2) 55504
C(15) F(9) 3.356(10) .
C(15) F(12) 3.098(18) .
C(15) O(1) 3.28(2) .
C(16) F(12) 3.262(14) .
C(17) F(6) 3.179(10) 55606
C(18) F(1) 3.402(7) 56501
C(18) F(3) 3.549(8) 56501
C(18) F(8) 3.40(2) 65602
C(18) F(10) 3.512(15) 65602
C(18) F(12) 3.231(10) .
P(1) H(23) 3.598 54606
P(1) H(24) 3.593 54501
P(2) H(12) 3.491 65603
P(2) H(15) 3.552 65603
P(2) H(22) 3.489 .
F(1) H(5) 2.864 54607
F(1) H(8) 2.585 54607
F(1) H(14) 2.998 54607
F(1) H(24) 2.809 54501
F(2) H(4) 2.871 55504
F(2) H(9) 2.653 .
F(2) H(19) 3.077 55504
F(2) H(23) 3.497 54606
F(3) H(10) 3.456 54606
F(3) H(24) 2.729 54501
F(4) H(15) 3.073 .
F(4) H(17) 3.047 .
F(5) H(9) 2.987 .
F(5) H(14) 3.069 54607
F(5) H(15) 3.063 .
F(6) H(1) 3.573 .
F(6) H(3) 3.554 54606
F(6) H(5) 2.938 54607
F(6) H(11) 2.923 54607
F(6) H(14) 3.033 54607
F(6) H(23) 2.311 54606
F(7) H(1) 3.513 55505
F(7) H(3) 3.574 65602
F(7) H(10) 2.667 55505
F(7) H(12) 2.979 65603
F(7) H(13) 2.672 65603
F(7) H(15) 2.631 65603
F(8) H(11) 3.583 65603
F(8) H(12) 2.765 65603
F(8) H(16) 2.424 65602
F(8) H(24) 3.495 65602
F(9) H(12) 2.892 65603
F(9) H(15) 2.953 65603
F(9) H(20) 3.185 .
F(9) H(21) 3.323 65603
F(9) H(22) 2.989 .
F(10) H(10) 3.141 55505
F(10) H(24) 3.060 65602
F(11) H(10) 3.519 55505
F(11) H(15) 3.080 65603
F(11) H(22) 3.012 .
F(12) H(22) 2.670 .
F(12) H(24) 2.885 .
O(1) H(7) 3.189 .
O(1) H(8) 2.711 55607
O(1) H(10) 2.842 55607
O(1) H(19) 2.813 .
O(1) H(22) 2.787 .
O(2) H(8) 3.047 55506
O(2) H(10) 3.127 55506
O(2) H(22) 3.252 56404
O(2) H(24) 3.491 56404
O(3) H(17) 3.511 65603
O(3) H(17) 2.635 55404
O(3) H(18) 3.590 65502
O(3) H(19) 3.200 65502
O(4) H(17) 2.731 55404
O(4) H(19) 3.550 65502
O(4) H(20) 2.921 65502
O(4) H(22) 2.795 65502
N(1) H(9) 3.289 55404
N(2) H(6) 3.279 55607
N(2) H(7) 3.453 55607
N(4) H(3) 1.785 54606
N(4) H(4) 3.329 55504
N(4) H(5) 3.361 55504
N(4) H(13) 3.577 54607
N(7) H(2) 1.745 65602
N(7) H(18) 3.226 65603
N(7) H(18) 2.851 55504
N(9) H(6) 2.944 55607
N(10) H(1) 1.795 55606
N(10) H(4) 3.038 55607
N(10) H(5) 3.174 55607
N(10) H(6) 2.936 55607
N(10) H(11) 3.455 55504
C(1) H(1) 3.505 55404
C(1) H(3) 3.327 55607
C(1) H(9) 3.012 55404
C(2) H(6) 3.123 55607
C(2) H(7) 3.305 55607
C(3) H(7) 3.295 55607
C(5) H(3) 2.798 54606
C(5) H(4) 3.072 55504
C(5) H(5) 3.302 55504
C(6) H(3) 2.807 54606
C(7) H(16) 3.382 55404
C(7) H(23) 3.537 55404
C(11) H(2) 2.809 65602
C(11) H(12) 3.441 55504
C(11) H(18) 3.183 55504
C(12) H(2) 2.731 65602
C(12) H(18) 3.292 65603
C(12) H(20) 3.012 65603
C(13) H(2) 3.565 55404
C(13) H(17) 3.504 65603
C(14) H(17) 3.362 65603
C(16) H(6) 2.929 55607
C(16) H(8) 3.557 55607
C(17) H(1) 2.809 55606
C(17) H(4) 3.257 55607
C(17) H(6) 2.930 55607
C(17) H(11) 2.958 55504
C(18) H(1) 2.831 55606
C(18) H(5) 3.525 55607
C(18) H(6) 2.944 55607
C(18) H(8) 3.527 55607
H(1) F(6) 3.573 .
H(1) F(7) 3.513 44505
H(1) N(10) 1.795 54606
H(1) C(1) 3.505 55504
H(1) C(17) 2.809 54606
H(1) C(18) 2.831 54606
H(1) H(3) 0.846 54606
H(1) H(4) 3.004 55504
H(1) H(5) 3.123 55504
H(1) H(13) 3.417 54607
H(1) H(23) 3.013 54606
H(1) H(24) 3.075 54606
H(2) N(7) 1.745 65602
H(2) C(11) 2.809 65602
H(2) C(12) 2.731 65602
H(2) C(13) 3.565 55504
H(2) H(2) 0.813 65602
H(2) H(16) 3.065 65602
H(2) H(17) 2.953 65602
H(2) H(18) 2.900 65603
H(2) H(18) 2.620 55504
H(3) F(6) 3.554 55606
H(3) F(7) 3.574 65602
H(3) N(4) 1.785 55606
H(3) C(1) 3.327 55607
H(3) C(5) 2.798 55606
H(3) C(6) 2.807 55606
H(3) H(1) 0.846 55606
H(3) H(4) 2.866 55607
H(3) H(5) 2.993 55607
H(3) H(6) 3.417 55607
H(3) H(9) 3.018 55606
H(3) H(10) 3.052 55606
H(3) H(11) 3.568 55504
H(4) F(2) 2.871 55404
H(4) N(4) 3.329 55404
H(4) N(10) 3.038 55607
H(4) C(5) 3.072 55404
H(4) C(17) 3.257 55607
H(4) H(1) 3.004 55404
H(4) H(3) 2.866 55607
H(4) H(9) 2.432 55404
H(4) H(23) 3.269 55607
H(5) F(1) 2.864 54607
H(5) F(6) 2.938 54607
H(5) N(4) 3.361 55404
H(5) N(10) 3.174 55607
H(5) C(5) 3.302 55404
H(5) C(18) 3.525 55607
H(5) H(1) 3.123 55404
H(5) H(3) 2.993 55607
H(5) H(9) 2.976 55404
H(6) N(2) 3.279 55607
H(6) N(9) 2.944 55607
H(6) N(10) 2.936 55607
H(6) C(2) 3.123 55607
H(6) C(16) 2.929 55607
H(6) C(17) 2.930 55607
H(6) C(18) 2.944 55607
H(6) H(3) 3.417 55607
H(6) H(6) 2.954 55607
H(6) H(7) 2.737 55607
H(6) H(23) 3.417 55607
H(6) H(24) 3.440 55607
H(7) O(1) 3.189 .
H(7) N(2) 3.453 55607
H(7) C(2) 3.305 55607
H(7) C(3) 3.295 55607
H(7) H(6) 2.737 55607
H(7) H(7) 3.328 55607
H(7) H(8) 3.033 55607
H(8) F(1) 2.585 54607
H(8) O(1) 2.711 55607
H(8) O(2) 3.047 54506
H(8) C(16) 3.557 55607
H(8) C(18) 3.527 55607
H(8) H(7) 3.033 55607
H(8) H(24) 3.480 55607
H(9) F(2) 2.653 .
H(9) F(5) 2.987 .
H(9) N(1) 3.289 55504
H(9) C(1) 3.012 55504
H(9) H(3) 3.018 54606
H(9) H(4) 2.432 55504
H(9) H(5) 2.976 55504
H(9) H(11) 3.313 55504
H(10) F(3) 3.456 55606
H(10) F(7) 2.667 44505
H(10) F(10) 3.141 44505
H(10) F(11) 3.519 44505
H(10) O(1) 2.842 55607
H(10) O(2) 3.127 54506
H(10) H(3) 3.052 54606
H(10) H(13) 3.563 54607
H(11) F(6) 2.923 54607
H(11) F(8) 3.583 65603
H(11) N(10) 3.455 55404
H(11) C(17) 2.958 55404
H(11) H(3) 3.568 55404
H(11) H(9) 3.313 55404
H(11) H(16) 3.117 55404
H(11) H(23) 2.594 55404
H(12) P(2) 3.491 65603
H(12) F(7) 2.979 65603
H(12) F(8) 2.765 65603
H(12) F(9) 2.892 65603
H(12) C(11) 3.441 55404
H(12) H(16) 2.857 55404
H(13) F(7) 2.672 65603
H(13) N(4) 3.577 54607
H(13) H(1) 3.417 54607
H(13) H(10) 3.563 54607
H(14) F(1) 2.998 54607
H(14) F(5) 3.069 54607
H(14) F(6) 3.033 54607
H(15) P(2) 3.552 65603
H(15) F(4) 3.073 .
H(15) F(5) 3.063 .
H(15) F(7) 2.631 65603
H(15) F(9) 2.953 65603
H(15) F(11) 3.080 65603
H(16) F(8) 2.424 65602
H(16) C(7) 3.382 55504
H(16) H(2) 3.065 65602
H(16) H(11) 3.117 55504
H(16) H(12) 2.857 55504
H(16) H(18) 3.230 55504
H(17) F(4) 3.047 .
H(17) O(3) 3.511 65603
H(17) O(3) 2.635 55504
H(17) O(4) 2.731 55504
H(17) C(13) 3.504 65603
H(17) C(14) 3.362 65603
H(17) H(2) 2.953 65602
H(17) H(18) 3.036 65603
H(17) H(19) 3.547 65603
H(17) H(20) 2.635 65603
H(18) O(3) 3.590 65502
H(18) N(7) 3.226 65603
H(18) N(7) 2.851 55404
H(18) C(11) 3.183 55404
H(18) C(12) 3.292 65603
H(18) H(2) 2.900 65603
H(18) H(2) 2.620 55404
H(18) H(16) 3.230 55404
H(18) H(17) 3.036 65603
H(19) F(2) 3.077 55404
H(19) O(1) 2.813 .
H(19) O(3) 3.200 65502
H(19) O(4) 3.550 65502
H(19) H(17) 3.547 65603
H(20) F(9) 3.185 .
H(20) O(4) 2.921 65502
H(20) C(12) 3.012 65603
H(20) H(17) 2.635 65603
H(21) F(9) 3.323 65603
H(22) P(2) 3.489 .
H(22) F(9) 2.989 .
H(22) F(11) 3.012 .
H(22) F(12) 2.670 .
H(22) O(1) 2.787 .
H(22) O(2) 3.252 56504
H(22) O(4) 2.795 65502
H(23) P(1) 3.598 55606
H(23) F(2) 3.497 55606
H(23) F(6) 2.311 55606
H(23) C(7) 3.537 55504
H(23) H(1) 3.013 55606
H(23) H(4) 3.269 55607
H(23) H(6) 3.417 55607
H(23) H(11) 2.594 55504
H(24) P(1) 3.593 56501
H(24) F(1) 2.809 56501
H(24) F(3) 2.729 56501
H(24) F(8) 3.495 65602
H(24) F(10) 3.060 65602
H(24) F(12) 2.885 .
H(24) O(2) 3.491 56504
H(24) H(1) 3.075 55606
H(24) H(6) 3.440 55607
H(24) H(8) 3.480 55607

loop_
_geom_hbond_atom_site_label_D
_geom_hbond_atom_site_label_H
_geom_hbond_atom_site_label_A
_geom_hbond_site_symmetry_A
_geom_hbond_distance_DA
_geom_hbond_distance_DH
_geom_hbond_distance_HA
_geom_hbond_angle_DHA
_geom_hbond_publ_flag
N(4) H(1) N(10) 6_546 2.734(5) 0.950 1.795 169.3 no
N(7) H(2) N(7) 2_656 2.689(4) 0.950 1.745 172.2 no
N(10) H(3) N(4) 6_556 2.734(5) 0.950 1.785 176.4 no

loop_
_geom_torsion_atom_site_label_1
_geom_torsion_atom_site_label_2
_geom_torsion_atom_site_label_3
_geom_torsion_atom_site_label_4
_geom_torsion
N(2) Co(1) N(3) C(4) -1.3(2)
N(2) Co(1) N(3) C(5) -179.2(4)
N(3) Co(1) N(2) C(2) 177.8(3)
N(3) Co(1) N(2) C(3) 2.4(3)
N(2) Co(1) N(5) C(8) 4.1(3)
N(2) Co(1) N(5) C(9) -172.2(3)
N(5) Co(1) N(2) C(2) -94.4(3)
N(5) Co(1) N(2) C(3) 90.1(3)
N(2) Co(1) N(6) C(10) 61(2)
N(2) Co(1) N(6) C(11) -124.3(19)
N(6) Co(1) N(2) C(2) -157.2(18)
N(6) Co(1) N(2) C(3) 27(2)
N(2) Co(1) N(8) C(14) -93.7(3)
N(2) Co(1) N(8) C(15) 92.3(3)
N(8) Co(1) N(2) C(2) 3.1(3)
N(8) Co(1) N(2) C(3) -172.3(3)
N(2) Co(1) N(9) C(16) -98.5(2)
N(2) Co(1) N(9) C(17) 86.6(4)
N(9) Co(1) N(2) C(2) 85.7(3)
N(9) Co(1) N(2) C(3) -89.8(3)
N(3) Co(1) N(5) C(8) 86.3(3)
N(3) Co(1) N(5) C(9) -90.0(3)
N(5) Co(1) N(3) C(4) -97.2(2)
N(5) Co(1) N(3) C(5) 84.9(4)
N(3) Co(1) N(6) C(10) 85.5(2)
N(3) Co(1) N(6) C(11) -99.5(4)
N(6) Co(1) N(3) C(4) -179.6(2)
N(6) Co(1) N(3) C(5) 2.5(4)
N(3) Co(1) N(8) C(14) -165.2(12)
N(3) Co(1) N(8) C(15) 20.8(15)
N(8) Co(1) N(3) C(4) 70.8(14)
N(8) Co(1) N(3) C(5) -107.1(13)
N(3) Co(1) N(9) C(16) 179.2(2)
N(3) Co(1) N(9) C(17) 4.3(4)
N(9) Co(1) N(3) C(4) 87.8(2)
N(9) Co(1) N(3) C(5) -90.1(4)
N(5) Co(1) N(6) C(10) -2.5(2)
N(5) Co(1) N(6) C(11) 172.5(4)
N(6) Co(1) N(5) C(8) -179.5(3)
N(6) Co(1) N(5) C(9) 4.2(3)
N(5) Co(1) N(8) C(14) 2.7(3)
N(5) Co(1) N(8) C(15) -171.2(2)
N(8) Co(1) N(5) C(8) -92.6(3)
N(8) Co(1) N(5) C(9) 91.1(3)
N(5) Co(1) N(9) C(16) 82.7(16)
N(5) Co(1) N(9) C(17) -92.2(16)
N(9) Co(1) N(5) C(8) -177.0(14)
N(9) Co(1) N(5) C(9) 6.7(17)
N(6) Co(1) N(8) C(14) 84.9(3)
N(6) Co(1) N(8) C(15) -89.0(3)
N(8) Co(1) N(6) C(10) -99.8(2)
N(8) Co(1) N(6) C(11) 75.3(4)
N(6) Co(1) N(9) C(16) 85.1(2)
N(6) Co(1) N(9) C(17) -89.8(4)
N(9) Co(1) N(6) C(10) 177.7(2)
N(9) Co(1) N(6) C(11) -7.3(4)
N(8) Co(1) N(9) C(16) -2.4(2)
N(8) Co(1) N(9) C(17) -177.4(4)
N(9) Co(1) N(8) C(14) 177.6(3)
N(9) Co(1) N(8) C(15) 3.7(2)
C(1) N(1) C(7) C(8) -69.6(5)
C(7) N(1) C(1) C(2) 110.5(4)
C(1) N(1) C(13) C(14) 111.2(5)
C(13) N(1) C(1) C(2) -71.3(5)
C(7) N(1) C(13) C(14) -70.6(5)
C(13) N(1) C(7) C(8) 112.2(4)
Co(1) N(2) C(2) C(1) 81.9(4)
Co(1) N(2) C(3) C(4) -2.9(4)
C(2) N(2) C(3) C(4) -178.6(3)
C(3) N(2) C(2) C(1) -102.8(4)
Co(1) N(3) C(4) C(3) 0.2(4)
Co(1) N(3) C(4) C(6) -178.5(3)
Co(1) N(3) C(5) N(4) 178.8(3)
C(4) N(3) C(5) N(4) 0.8(4)
C(5) N(3) C(4) C(3) 178.8(3)
C(5) N(3) C(4) C(6) 0.1(3)
C(5) N(4) C(6) C(4) 1.4(5)
C(6) N(4) C(5) N(3) -1.4(5)
Co(1) N(5) C(8) C(7) 81.5(4)
Co(1) N(5) C(9) C(10) -5.0(4)
C(8) N(5) C(9) C(10) 178.5(3)
C(9) N(5) C(8) C(7) -102.4(5)
Co(1) N(6) C(10) C(9) 0.7(4)
Co(1) N(6) C(10) C(12) 177.6(2)
Co(1) N(6) C(11) N(7) -176.1(3)
C(10) N(6) C(11) N(7) -0.9(4)
C(11) N(6) C(10) C(9) -176.0(3)
C(11) N(6) C(10) C(12) 0.9(4)
C(11) N(7) C(12) C(10) 0.1(3)
C(12) N(7) C(11) N(6) 0.5(4)
Co(1) N(8) C(14) C(13) 82.6(5)
Co(1) N(8) C(15) C(16) -4.1(4)
C(14) N(8) C(15) C(16) -178.4(3)
C(15) N(8) C(14) C(13) -103.7(5)
Co(1) N(9) C(16) C(15) 1.0(4)
Co(1) N(9) C(16) C(18) -175.9(2)
Co(1) N(9) C(17) N(10) 175.5(3)
C(16) N(9) C(17) N(10) 0.3(4)
C(17) N(9) C(16) C(15) 177.7(3)
C(17) N(9) C(16) C(18) 0.8(4)
C(17) N(10) C(18) C(16) 1.8(4)
C(18) N(10) C(17) N(9) -1.4(4)
N(1) C(1) C(2) N(2) -55.0(5)
N(2) C(3) C(4) N(3) 1.7(5)
N(2) C(3) C(4) C(6) 179.9(4)
N(3) C(4) C(6) N(4) -0.9(5)
C(3) C(4) C(6) N(4) -179.2(5)
N(1) C(7) C(8) N(5) -56.4(5)
N(5) C(9) C(10) N(6) 2.9(5)
N(5) C(9) C(10) C(12) -172.7(5)
N(6) C(10) C(12) N(7) -0.6(4)
C(9) C(10) C(12) N(7) 175.1(5)
N(1) C(13) C(14) N(8) -55.8(6)
N(8) C(15) C(16) N(9) 2.1(5)
N(8) C(15) C(16) C(18) 177.5(5)
N(9) C(16) C(18) N(10) -1.6(4)
C(15) C(16) C(18) N(10) -177.3(4)
